data_1550832
loop_
_publ_author_name
'Ozaki, Koji'
'Okuno, Tsunehisa'

_publ_section_title
;
 A triclinic polymorph of
 N-[5-(diphenylamino)penta-2,4-diyn-1-yl]benzamide
;
_journal_coeditor_code SJ4201
_journal_issue 4
_journal_name_full IUCrData
_journal_paper_doi 10.1107/S2414314619003717
_journal_volume 4
_journal_year 2019
_chemical_formula_moiety 'C24 H18 N2 O'
_chemical_formula_sum 'C24 H18 N2 O'
_chemical_formula_weight 350.42
_chemical_name_systematic
;
<i>N</i>-[5-(Diphenylamino)penta-2,4-diyn-1-yl]benzamide
;
_space_group_crystal_system triclinic
_space_group_IT_number 2
_space_group_name_Hall '-P 1'
_space_group_name_H-M_alt 'P -1'
_symmetry_space_group_name_Hall '-P 1'
_symmetry_space_group_name_H-M 'P -1'
_atom_sites_solution_hydrogens geom
_atom_sites_solution_primary direct
_atom_sites_solution_secondary difmap
_cell_angle_alpha 96.228(19)
_cell_angle_beta 91.207(14)
_cell_angle_gamma 94.27(2)
_cell_formula_units_Z 2
_cell_length_a 5.033(5)
_cell_length_b 11.682(10)
_cell_length_c 15.433(15)
_cell_measurement_reflns_used 2799
_cell_measurement_temperature 93
_cell_measurement_theta_max 30.80
_cell_measurement_theta_min 2.32
_cell_volume 899.1(15)
_computing_cell_refinement
;
CrystalClear (Rigaku, 2008)
;
_computing_data_collection
;
CrystalClear (Rigaku, 2008)
;
_computing_data_reduction
;
CrystalClear (Rigaku, 2008)
;
_computing_molecular_graphics
;
<i>Mercury</i> (Macrae <i>et al</i>., 2008)
;
_computing_publication_material
;
CrystalStructure (Rigaku, 2014)
;
_computing_structure_refinement
;
SHELXL2014 (Sheldrick, 2015)
;
_computing_structure_solution
;
SIR92 (Altomare <i>et al.</i>, 1994)
;
_diffrn_ambient_temperature 93
_diffrn_detector_area_resol_mean 7.111
_diffrn_measured_fraction_theta_full 0.981
_diffrn_measured_fraction_theta_max 0.981
_diffrn_measurement_device_type 'Rigaku Saturn724+'
_diffrn_measurement_method \w
_diffrn_radiation_type 'Mo K\a'
_diffrn_radiation_wavelength 0.71075
_diffrn_reflns_av_R_equivalents 0.0399
_diffrn_reflns_limit_h_max 5
_diffrn_reflns_limit_h_min -5
_diffrn_reflns_limit_k_max 10
_diffrn_reflns_limit_k_min -13
_diffrn_reflns_limit_l_max 18
_diffrn_reflns_limit_l_min -18
_diffrn_reflns_number 6092
_diffrn_reflns_theta_full 24.999
_diffrn_reflns_theta_max 24.999
_diffrn_reflns_theta_min 3.020
_diffrn_standards_number 0
_exptl_absorpt_coefficient_mu 0.080
_exptl_absorpt_correction_T_max 0.994
_exptl_absorpt_correction_T_min 0.988
_exptl_absorpt_correction_type numerical
_exptl_absorpt_process_details
;
(NUMABS; Rigaku, 1999)
;
_exptl_crystal_colour colorless
_exptl_crystal_density_diffrn 1.294
_exptl_crystal_density_method 'not measured'
_exptl_crystal_description block
_exptl_crystal_F_000 368.00
_exptl_crystal_size_max 0.200
_exptl_crystal_size_mid 0.100
_exptl_crystal_size_min 0.070
_refine_diff_density_max 0.34
_refine_diff_density_min -0.21
_refine_ls_extinction_method none
_refine_ls_goodness_of_fit_ref 1.051
_refine_ls_hydrogen_treatment mixed
_refine_ls_number_parameters 248
_refine_ls_number_reflns 3091
_refine_ls_number_restraints 0
_refine_ls_R_factor_all 0.0860
_refine_ls_R_factor_gt 0.0582
_refine_ls_shift/su_max 0.000
_refine_ls_structure_factor_coef Fsqd
_refine_ls_weighting_details 'w = 1/[\s^2^(Fo^2^)+(0.0496P)^2^+0.5409P] where P=(Fo^2^+2Fc^2^)/3'
_refine_ls_weighting_scheme calc
_refine_ls_wR_factor_gt 0.1195
_refine_ls_wR_factor_ref 0.1356
_reflns_number_gt 2235
_reflns_number_total 3091
_reflns_threshold_expression F^2^>2.0\s(F^2^)
_cod_data_source_file sj4201sup1.cif
_cod_data_source_block I
_cod_original_cell_volume 899.2(14)
_cod_database_code 1550832

loop_
_symmetry_equiv_pos_site_id
_space_group_symop_operation_xyz
1 +X,+Y,+Z
2 -X,-Y,-Z

loop_
_atom_site_type_symbol
_atom_site_label
_atom_site_fract_x
_atom_site_fract_y
_atom_site_fract_z
_atom_site_U_iso_or_equiv
_atom_site_adp_type
_atom_site_calc_flag
_atom_site_refinement_flags
_atom_site_occupancy
_atom_site_site_symmetry_multiplicity
O O1 1.3363(3) 0.62279(14) 0.63872(12) 0.0291(4) Uani d . 1 2
N N1 -0.0220(4) 0.19512(16) 0.87818(13) 0.0207(5) Uani d . 1 2
N N2 0.9003(4) 0.57251(17) 0.65461(14) 0.0233(5) Uani d . 1 2
C C1 -0.0880(5) 0.08597(19) 0.82601(16) 0.0201(5) Uani d . 1 2
C C2 -0.2982(5) 0.0755(2) 0.76636(17) 0.0290(6) Uani d . 1 2
C C3 -0.3651(6) -0.0291(2) 0.71730(17) 0.0311(6) Uani d . 1 2
C C4 -0.2210(5) -0.1226(2) 0.72699(18) 0.0309(6) Uani d . 1 2
C C5 -0.0093(6) -0.1117(2) 0.7858(2) 0.0360(7) Uani d . 1 2
C C6 0.0576(5) -0.0074(2) 0.83586(19) 0.0296(6) Uani d . 1 2
C C7 -0.1784(5) 0.23177(19) 0.94990(15) 0.0193(5) Uani d . 1 2
C C8 -0.1554(5) 0.3459(2) 0.98629(16) 0.0247(6) Uani d . 1 2
C C9 -0.3156(5) 0.3812(2) 1.05424(17) 0.0266(6) Uani d . 1 2
C C10 -0.4954(5) 0.3033(2) 1.08805(17) 0.0268(6) Uani d . 1 2
C C11 -0.5150(5) 0.1893(2) 1.05221(17) 0.0265(6) Uani d . 1 2
C C12 -0.3572(5) 0.1530(2) 0.98362(16) 0.0225(6) Uani d . 1 2
C C13 0.1717(5) 0.26552(19) 0.84948(15) 0.0192(5) Uani d . 1 2
C C14 0.3477(5) 0.32555(19) 0.82152(16) 0.0201(5) Uani d . 1 2
C C15 0.5552(5) 0.39027(19) 0.78986(15) 0.0197(5) Uani d . 1 2
C C16 0.7342(5) 0.4456(2) 0.75999(16) 0.0228(6) Uani d . 1 2
C C17 0.9673(5) 0.5097(2) 0.72805(18) 0.0295(6) Uani d . 1 2
C C18 1.1009(5) 0.6262(2) 0.61485(16) 0.0212(5) Uani d . 1 2
C C19 1.0257(5) 0.6922(2) 0.54136(15) 0.0208(5) Uani d . 1 2
C C20 1.1882(5) 0.7891(2) 0.52703(17) 0.0280(6) Uani d . 1 2
C C21 1.1243(6) 0.8541(3) 0.46038(19) 0.0394(7) Uani d . 1 2
C C22 0.9044(6) 0.8206(3) 0.40727(19) 0.0435(8) Uani d . 1 2
C C23 0.7433(6) 0.7230(3) 0.41991(18) 0.0423(8) Uani d . 1 2
C C24 0.8052(5) 0.6589(2) 0.48719(17) 0.0296(6) Uani d . 1 2
H H1 0.732(5) 0.581(2) 0.6428(17) 0.024(7) Uiso d . 1 2
H H2 -0.39701 0.14018 0.75897 0.0348 Uiso calc R 1 2
H H3 -0.51142 -0.03651 0.67667 0.0374 Uiso calc R 1 2
H H4 -0.26753 -0.19441 0.69317 0.0370 Uiso calc R 1 2
H H5 0.09163 -0.176 0.79211 0.0432 Uiso calc R 1 2
H H6 0.20311 -0.00024 0.8768 0.0355 Uiso calc R 1 2
H H8 -0.02988 0.39976 0.96463 0.0296 Uiso calc R 1 2
H H9 -0.30232 0.45995 1.07807 0.0319 Uiso calc R 1 2
H H10 -0.60344 0.32789 1.13519 0.0322 Uiso calc R 1 2
H H11 -0.63804 0.13527 1.07481 0.0317 Uiso calc R 1 2
H H12 -0.37127 0.07432 0.95969 0.0270 Uiso calc R 1 2
H H17A 1.04771 0.56518 0.77621 0.0354 Uiso calc R 1 2
H H17B 1.10183 0.45495 0.7098 0.0354 Uiso calc R 1 2
H H20 1.3434 0.81105 0.56283 0.0337 Uiso calc R 1 2
H H21 1.23292 0.92172 0.45164 0.0473 Uiso calc R 1 2
H H22 0.86219 0.86473 0.36137 0.0522 Uiso calc R 1 2
H H23 0.5914 0.70001 0.3828 0.0508 Uiso calc R 1 2
H H24 0.69529 0.59172 0.49603 0.0355 Uiso calc R 1 2

loop_
_atom_site_aniso_label
_atom_site_aniso_U_11
_atom_site_aniso_U_22
_atom_site_aniso_U_33
_atom_site_aniso_U_12
_atom_site_aniso_U_13
_atom_site_aniso_U_23
O1 0.0180(10) 0.0335(10) 0.0378(11) 0.0014(8) 0.0027(8) 0.0134(8)
N1 0.0225(12) 0.0160(10) 0.0231(12) -0.0025(8) 0.0054(9) 0.0010(8)
N2 0.0148(12) 0.0251(12) 0.0316(13) 0.0014(9) 0.0025(10) 0.0103(9)
C1 0.0244(14) 0.0133(12) 0.0221(13) -0.0020(10) 0.0076(11) 0.0017(10)
C2 0.0363(16) 0.0226(14) 0.0283(15) 0.0074(11) 0.0008(12) 0.0000(11)
C3 0.0362(17) 0.0286(15) 0.0260(15) -0.0009(12) -0.0026(12) -0.0054(11)
C4 0.0357(17) 0.0200(14) 0.0343(16) -0.0034(11) 0.0137(13) -0.0068(11)
C5 0.0304(16) 0.0195(14) 0.058(2) 0.0060(11) 0.0070(14) 0.0022(13)
C6 0.0235(14) 0.0228(14) 0.0426(17) -0.0001(11) -0.0004(12) 0.0054(12)
C7 0.0196(13) 0.0208(13) 0.0175(13) 0.0006(10) -0.0010(10) 0.0034(10)
C8 0.0277(14) 0.0190(13) 0.0262(14) -0.0060(10) 0.0055(11) 0.0012(10)
C9 0.0347(16) 0.0178(13) 0.0257(14) 0.0012(11) 0.0035(12) -0.0044(10)
C10 0.0293(15) 0.0271(14) 0.0241(14) 0.0026(11) 0.0063(11) 0.0012(11)
C11 0.0302(15) 0.0216(13) 0.0279(15) -0.0029(11) 0.0081(12) 0.0062(11)
C12 0.0288(14) 0.0143(12) 0.0240(14) -0.0012(10) 0.0036(11) 0.0020(10)
C13 0.0190(13) 0.0191(12) 0.0193(13) 0.0017(10) 0.0009(10) 0.0019(10)
C14 0.0218(13) 0.0169(12) 0.0217(13) 0.0037(10) 0.0011(11) 0.0006(10)
C15 0.0196(13) 0.0203(12) 0.0198(13) 0.0030(10) 0.0009(10) 0.0034(10)
C16 0.0221(14) 0.0207(13) 0.0267(14) 0.0045(10) 0.0014(11) 0.0058(10)
C17 0.0188(14) 0.0348(15) 0.0385(17) 0.0033(11) 0.0021(12) 0.0192(13)
C18 0.0186(14) 0.0196(13) 0.0251(14) 0.0013(10) 0.0056(11) 0.0001(10)
C19 0.0192(13) 0.0246(13) 0.0181(13) 0.0038(10) 0.0037(10) -0.0015(10)
C20 0.0287(15) 0.0295(15) 0.0255(15) -0.0014(11) 0.0006(12) 0.0036(11)
C21 0.0464(19) 0.0396(17) 0.0358(17) 0.0045(14) 0.0084(14) 0.0175(13)
C22 0.0411(19) 0.069(2) 0.0262(17) 0.0170(16) 0.0050(14) 0.0219(15)
C23 0.0315(17) 0.076(2) 0.0196(15) 0.0056(15) -0.0010(12) 0.0039(14)
C24 0.0283(15) 0.0388(16) 0.0205(14) -0.0007(12) 0.0050(12) -0.0002(11)

loop_
_atom_type_symbol
_atom_type_description
_atom_type_scat_dispersion_real
_atom_type_scat_dispersion_imag
_atom_type_scat_source
C C 0.0033 0.0016
;
International Tables for Crystallography
(Vol. C, Tables 4.2.6.8 and 6.1.1.4)
;
H H 0.0000 0.0000
;
International Tables for Crystallography
(Vol. C, Table 6.1.1.4)
;
N N 0.0061 0.0033
;
International Tables for Crystallography
(Vol. C, Tables 4.2.6.8 and 6.1.1.4)
;
O O 0.0106 0.0060
;
International Tables for Crystallography
(Vol. C, Tables 4.2.6.8 and 6.1.1.4)
;

loop_
_geom_angle_atom_site_label_1
_geom_angle_atom_site_label_2
_geom_angle_atom_site_label_3
_geom_angle
_geom_angle_publ_flag
C1 N1 C7 120.96(19) .
C1 N1 C13 117.0(2) .
C7 N1 C13 121.57(19) .
C17 N2 C18 118.0(2) .
N1 C1 C2 119.6(2) .
N1 C1 C6 120.4(2) .
C2 C1 C6 120.1(2) .
C1 C2 C3 119.9(2) .
C2 C3 C4 120.3(3) .
C3 C4 C5 119.8(2) .
C4 C5 C6 120.3(3) .
C1 C6 C5 119.7(3) .
N1 C7 C8 120.5(2) .
N1 C7 C12 119.9(2) .
C8 C7 C12 119.6(2) .
C7 C8 C9 119.8(2) .
C8 C9 C10 120.9(2) .
C9 C10 C11 119.0(2) .
C10 C11 C12 120.7(2) .
C7 C12 C11 119.9(2) .
N1 C13 C14 177.7(2) .
C13 C14 C15 177.6(3) .
C14 C15 C16 178.2(2) .
C15 C16 C17 175.6(3) .
N2 C17 C16 112.6(2) .
O1 C18 N2 121.6(2) .
O1 C18 C19 121.6(2) .
N2 C18 C19 116.7(2) .
C18 C19 C20 118.0(2) .
C18 C19 C24 122.5(2) .
C20 C19 C24 119.5(2) .
C19 C20 C21 120.1(2) .
C20 C21 C22 119.9(3) .
C21 C22 C23 120.6(3) .
C22 C23 C24 119.5(3) .
C19 C24 C23 120.4(2) .
C17 N2 H1 119.1(17) no
C18 N2 H1 122.4(17) no
C1 C2 H2 120.071 no
C3 C2 H2 120.068 no
C2 C3 H3 119.845 no
C4 C3 H3 119.829 no
C3 C4 H4 120.118 no
C5 C4 H4 120.116 no
C4 C5 H5 119.851 no
C6 C5 H5 119.851 no
C1 C6 H6 120.160 no
C5 C6 H6 120.160 no
C7 C8 H8 120.094 no
C9 C8 H8 120.082 no
C8 C9 H9 119.555 no
C10 C9 H9 119.551 no
C9 C10 H10 120.499 no
C11 C10 H10 120.495 no
C10 C11 H11 119.660 no
C12 C11 H11 119.674 no
C7 C12 H12 120.027 no
C11 C12 H12 120.023 no
N2 C17 H17A 109.084 no
N2 C17 H17B 109.092 no
C16 C17 H17A 109.078 no
C16 C17 H17B 109.082 no
H17A C17 H17B 107.829 no
C19 C20 H20 119.955 no
C21 C20 H20 119.953 no
C20 C21 H21 120.056 no
C22 C21 H21 120.062 no
C21 C22 H22 119.708 no
C23 C22 H22 119.707 no
C22 C23 H23 120.233 no
C24 C23 H23 120.242 no
C19 C24 H24 119.798 no
C23 C24 H24 119.790 no

loop_
_geom_bond_atom_site_label_1
_geom_bond_atom_site_label_2
_geom_bond_distance
_geom_bond_publ_flag
O1 C18 1.238(3) .
N1 C1 1.445(3) .
N1 C7 1.419(3) .
N1 C13 1.342(3) .
N2 C17 1.462(4) .
N2 C18 1.344(3) .
C1 C2 1.377(4) .
C1 C6 1.378(4) .
C2 C3 1.381(3) .
C3 C4 1.375(4) .
C4 C5 1.374(4) .
C5 C6 1.385(4) .
C7 C8 1.385(3) .
C7 C12 1.388(3) .
C8 C9 1.383(4) .
C9 C10 1.385(4) .
C10 C11 1.381(3) .
C11 C12 1.386(4) .
C13 C14 1.205(3) .
C14 C15 1.373(3) .
C15 C16 1.199(3) .
C16 C17 1.468(4) .
C18 C19 1.496(4) .
C19 C20 1.387(4) .
C19 C24 1.381(4) .
C20 C21 1.389(4) .
C21 C22 1.371(4) .
C22 C23 1.382(5) .
C23 C24 1.388(4) .
N2 H1 0.88(3) no
C2 H2 0.950 no
C3 H3 0.950 no
C4 H4 0.950 no
C5 H5 0.950 no
C6 H6 0.950 no
C8 H8 0.950 no
C9 H9 0.950 no
C10 H10 0.950 no
C11 H11 0.950 no
C12 H12 0.950 no
C17 H17A 0.990 no
C17 H17B 0.990 no
C20 H20 0.950 no
C21 H21 0.950 no
C22 H22 0.950 no
C23 H23 0.950 no
C24 H24 0.950 no

loop_
_geom_hbond_atom_site_label_D
_geom_hbond_atom_site_label_H
_geom_hbond_atom_site_label_A
_geom_hbond_site_symmetry_A
_geom_hbond_distance_DH
_geom_hbond_distance_HA
_geom_hbond_distance_DA
_geom_hbond_angle_DHA
_geom_hbond_publ_flag
N2 H1 O1 1_455 0.88(3) 2.09(3) 2.952(4) 169(2) y
C11 H11 Cg 2_457 0.95 2.97 3.822(5) 150 y

_cod_database_fobs_code 1550832
